data_2006535
loop_
_publ_author_name
'J\'an Lokaj'
'Viktor Kettmann'
'Jarmila \<Stetinov\'a'
'Rudolf Kada'
'Viktor Vr\'abel'

_publ_section_title
;
 2-(1,3-Benzoxazol-2-yl)-3-(5-diethylamino-2-furyl)propenenitrile
;
_journal_issue 9
_journal_name_full 'Acta Crystallographica Section C'
_journal_page_first 1358
_journal_page_last 1359
_journal_paper_doi 10.1107/S0108270197005337
_journal_volume 53
_journal_year 1997
_chemical_formula_moiety 'C18 H17 N3 O2'
_chemical_formula_sum 'C18 H17 N3 O2'
_chemical_formula_weight 307.35
_chemical_melting_point 317
_chemical_name_systematic
;
 2-(2-Benzoxazolyl)-3-(5-diethylamino-2-furyl)propenenitrile
;
_space_group_IT_number 14
_symmetry_cell_setting monoclinic
_symmetry_space_group_name_Hall '-P 2ybc'
_symmetry_space_group_name_H-M 'P 1 21/c 1'
_cell_angle_alpha 90.00
_cell_angle_beta 93.58(3)
_cell_angle_gamma 90.00
_cell_formula_units_Z 4
_cell_length_a 6.5270(10)
_cell_length_b 17.257(3)
_cell_length_c 13.990(3)
_cell_measurement_reflns_used 15
_cell_measurement_temperature 293(2)
_cell_measurement_theta_max 22
_cell_measurement_theta_min 13
_cell_volume 1572.7(5)
_computing_cell_refinement 'Syntex P2~1~ diffractometer software'
_computing_data_collection 'Syntex P2~1~ diffractometer software (Reference, 19XX)'
_computing_data_reduction 'XP21 (Pavel\<c\'ik, 1987)'
_computing_molecular_graphics 'ORTEPII (Johnson, 1976)'
_computing_publication_material SHELXL93
_computing_structure_refinement 'SHELXL-93 (Sheldrick, 1993)'
_computing_structure_solution 'SHELXS-86 (Sheldrick, 1985)'
_diffrn_ambient_temperature 293(2)
_diffrn_measurement_device 'Syntex P2~1~ diffractometer '
_diffrn_measurement_method \q/2\q
_diffrn_radiation_monochromator graphite
_diffrn_radiation_source 'X-ray tube'
_diffrn_radiation_type MoK\a
_diffrn_radiation_wavelength 0.71073
_diffrn_reflns_av_R_equivalents 0.0329
_diffrn_reflns_limit_h_max 7
_diffrn_reflns_limit_h_min 0
_diffrn_reflns_limit_k_max 22
_diffrn_reflns_limit_k_min 0
_diffrn_reflns_limit_l_max 18
_diffrn_reflns_limit_l_min -18
_diffrn_reflns_number 3757
_diffrn_reflns_theta_max 27.59
_diffrn_reflns_theta_min 1.88
_diffrn_standards_decay_% 0
_diffrn_standards_interval_time 100
_diffrn_standards_number 2
_exptl_absorpt_coefficient_mu 0.087
_exptl_absorpt_correction_type none
_exptl_crystal_colour 'dark green'
_exptl_crystal_density_diffrn 1.298
_exptl_crystal_density_meas 1.300(10)
_exptl_crystal_density_method 'flotation in bromoform/cyclohexane '
_exptl_crystal_description prism
_exptl_crystal_F_000 648
_exptl_crystal_size_max 0.40
_exptl_crystal_size_mid 0.25
_exptl_crystal_size_min 0.20
_refine_diff_density_max 0.388
_refine_diff_density_min -0.193
_refine_ls_extinction_coef 0.004(3)
_refine_ls_extinction_method 'SHELXL93 (Sheldrick, 1993)'
_refine_ls_goodness_of_fit_all 0.901
_refine_ls_goodness_of_fit_obs 1.309
_refine_ls_hydrogen_treatment noref
_refine_ls_matrix_type full
_refine_ls_number_parameters 209
_refine_ls_number_reflns 3457
_refine_ls_number_restraints 0
_refine_ls_R_factor_all 0.1020
_refine_ls_R_factor_obs .0629
_refine_ls_shift/esd_max 0.002
_refine_ls_structure_factor_coef Fsqd
_refine_ls_weighting_details 'w = 1/[\s^2^(Fo^2^)+(0.1145P)^2^] where P=(Fo^2^+2Fc^2^)/3'
_refine_ls_weighting_scheme calc
_refine_ls_wR_factor_all 0.2109
_refine_ls_wR_factor_obs .1404
_reflns_number_observed 1155
_reflns_number_total 3457
_reflns_observed_criterion >2sigma(I)
_reflns_threshold_expression F^2^>2\sF^2^
_cod_data_source_file sk1099.cif
_cod_data_source_block 1
_cod_original_sg_symbol_H-M 'P 21/c '
_cod_database_code 2006535

loop_
_symmetry_equiv_pos_as_xyz
'x, y, z'
'-x, y+1/2, -z+1/2'
'-x, -y, -z'
'x, -y-1/2, z-1/2'

loop_
_atom_site_aniso_label
_atom_site_aniso_U_11
_atom_site_aniso_U_22
_atom_site_aniso_U_33
_atom_site_aniso_U_12
_atom_site_aniso_U_13
_atom_site_aniso_U_23
O1 .080(2) .085(2) .069(2) .007(2) -.0079(14) -.0016(15)
O2 .0572(14) .0618(15) .0581(14) .0052(12) -.0087(12) .0010(12)
N1 .056(2) .052(2) .056(2) .0037(15) -.0067(14) .0024(14)
N2 .090(2) .091(3) .079(2) .003(2) .002(2) -.024(2)
N3 .069(2) .076(2) .087(2) .014(2) -.020(2) -.002(2)
C1 .069(2) .057(2) .064(2) .002(2) .009(2) .009(2)
C2 .087(3) .066(3) .074(3) .006(2) -.001(2) -.004(2)
C3 .080(3) .069(3) .088(3) .015(2) -.003(2) .010(2)
C4 .076(3) .079(3) .089(3) .013(2) -.018(2) .010(3)
C5 .077(3) .074(3) .075(3) -.001(2) -.011(2) .000(2)
C6 .068(2) .057(2) .056(2) -.007(2) .001(2) .008(2)
C7 .061(2) .060(2) .053(2) .011(2) -.002(2) .002(2)
C8 .065(2) .059(2) .049(2) .004(2) .002(2) .003(2)
C9 .070(3) .065(2) .056(2) -.002(2) -.001(2) .005(2)
C10 .068(2) .063(2) .061(2) .002(2) .002(2) .000(2)
C11 .067(2) .064(2) .058(2) .005(2) .003(2) -.006(2)
C12 .084(3) .098(3) .063(3) .015(3) -.012(2) -.013(2)
C13 .084(3) .110(3) .059(2) .010(3) -.021(2) -.001(2)
C14 .055(2) .070(3) .063(2) .004(2) -.004(2) .004(2)
C15 .128(4) .089(3) .113(4) .022(3) -.020(3) .008(3)
C16 .167(5) .121(4) .114(4) .006(4) -.025(4) .022(4)
C17 .077(3) .070(3) .078(3) .010(2) .007(2) -.006(2)
C18 .100(3) .073(3) .103(3) .000(3) .002(3) -.009(2)

loop_
_atom_site_label
_atom_site_fract_x
_atom_site_fract_y
_atom_site_fract_z
_atom_site_U_iso_or_equiv
_atom_site_thermal_displace_type
_atom_site_calc_flag
_atom_site_refinement_flags
_atom_site_occupancy
_atom_site_disorder_group
_atom_site_type_symbol
O1 .8518(4) .5682(2) .1122(2) .0785(8) Uani d . 1 . O
O2 .2090(3) .73661(13) .08292(15) .0596(7) Uani d . 1 . O
N1 .9100(4) .63859(15) .2440(2) .0553(8) Uani d . 1 . N
N2 .5141(5) .7643(2) .2706(2) .0869(11) Uani d . 1 . N
N3 -.0766(5) .8105(2) .0750(2) .0785(10) Uani d . 1 . N
C1 .7877(6) .6245(2) .1690(3) .0631(10) Uani d . 1 . C
C2 1.1657(6) .4867(2) .1317(3) .0759(11) Uani d . 1 . C
C3 1.3390(6) .4745(2) .1911(3) .0792(12) Uani d . 1 . C
C4 1.3736(7) .5183(3) .2715(3) .0821(12) Uani d . 1 . C
C5 1.2417(7) .5755(2) .2982(3) .0760(11) Uani d . 1 . C
C6 1.0693(6) .5871(2) .2374(2) .0605(10) Uani d . 1 . C
C7 1.0364(6) .5432(2) .1569(2) .0582(9) Uani d . 1 . C
C8 .6022(5) .6643(2) .1459(2) .0578(9) Uani d . 1 . C
C9 .5495(6) .7197(2) .2140(3) .0640(10) Uani d . 1 . C
C10 .4862(5) .6503(2) .0627(2) .0642(10) Uani d . 1 . C
C11 .3056(6) .6834(2) .0282(3) .0629(10) Uani d . 1 . C
C12 .1906(7) .6752(2) -.0572(3) .0823(12) Uani d . 1 . C
C13 .0247(6) .7237(3) -.0553(3) .0855(13) Uani d . 1 . C
C14 .0391(5) .7598(2) .0322(3) .0628(10) Uani d . 1 . C
C15 -.2764(8) .8369(3) .0268(4) .111(2) Uani d . 1 . C
C16 -.2537(10) .9100(3) -.0159(4) .135(2) Uani d . 1 . C
C17 -.0135(6) .8416(2) .1677(3) .0749(11) Uani d . 1 . C
C18 .1456(7) .9017(2) .1679(3) .0922(14) Uani d . 1 . C
H2 1.1383 .4572 .0767 .081 Uiso d . 1 . H
H3 1.4658 .4325 .1800 .085 Uiso d . 1 . H
H4 1.4930 .5094 .3101 .087 Uiso d . 1 . H
H5 1.2543 .6122 .3600 .081 Uiso d . 1 . H
H10 .5715 .6150 .0200 .069 Uiso d . 1 . H
H12 .2425 .6390 -.1200 .089 Uiso d . 1 . H
H13 -.0786 .7308 -.1036 .090 Uiso d . 1 . H
H15A -.2923 .8020 -.0200 .111 Uiso d . 1 . H
H15B -.3633 .8408 .0800 .111 Uiso d . 1 . H
H16A -.3815 .9265 -.0465 .138 Uiso d . 1 . H
H16B -.1520 .9068 -.0633 .138 Uiso d . 1 . H
H16C -.2081 .9474 .0318 .138 Uiso d . 1 . H
H17A .0239 .7954 .2200 .079 Uiso d . 1 . H
H17B -.1281 .8593 .2000 .079 Uiso d . 1 . H
H18A .1642 .9295 .2400 .096 Uiso d . 1 . H
H18B .2754 .8829 .1400 .096 Uiso d . 1 . H
H18C .1441 .9379 .1200 .096 Uiso d . 1 . H

loop_
_atom_type_symbol
_atom_type_description
_atom_type_scat_dispersion_real
_atom_type_scat_dispersion_imag
_atom_type_scat_source
C C 0.0033 0.0016 'International Tables Vol C Tables 4.2.6.8 and 6.1.1.4'
H H 0.0000 0.0000 'International Tables Vol C Tables 4.2.6.8 and 6.1.1.4'
N N 0.0061 0.0033 'International Tables Vol C Tables 4.2.6.8 and 6.1.1.4'
O O 0.0106 0.0060 'International Tables Vol C Tables 4.2.6.8 and 6.1.1.4'

loop_
_geom_angle_atom_site_label_1
_geom_angle_atom_site_label_2
_geom_angle_atom_site_label_3
_geom_angle
_geom_angle_publ_flag
C1 O1 C7 104.6(3) yes
C14 O2 C11 107.3(3) yes
C1 N1 C6 104.7(3) yes
C14 N3 C17 121.0(3) yes
C14 N3 C15 120.1(4) yes
C17 N3 C15 118.9(4) yes
N1 C1 O1 114.5(3) yes
N1 C1 C8 124.6(4) yes
O1 C1 C8 120.9(3) yes
C7 C2 C3 117.1(4) ?
C4 C3 C2 120.1(4) ?
C3 C4 C5 123.2(4) ?
C4 C5 C6 115.9(4) ?
C7 C6 N1 109.5(3) ?
C7 C6 C5 120.5(4) ?
N1 C6 C5 130.0(3) ?
C2 C7 C6 123.2(4) ?
C2 C7 O1 130.1(3) ?
C6 C7 O1 106.6(3) ?
C10 C8 C9 123.3(3) yes
C10 C8 C1 121.9(3) yes
C9 C8 C1 114.7(3) yes
N2 C9 C8 177.5(4) ?
C8 C10 C11 130.1(3) yes
C10 C11 O2 119.7(3) yes
C10 C11 C12 132.4(4) yes
O2 C11 C12 107.9(3) yes
C13 C12 C11 108.1(3) ?
C12 C13 C14 106.5(3) ?
N3 C14 O2 115.8(3) ?
N3 C14 C13 134.0(4) ?
O2 C14 C13 110.2(3) ?
C16 C15 N3 110.6(5) ?
N3 C17 C18 115.3(3) ?

loop_
_geom_bond_atom_site_label_1
_geom_bond_atom_site_label_2
_geom_bond_site_symmetry_2
_geom_bond_distance
_geom_bond_publ_flag
O1 C1 . 1.339(4) yes
O1 C7 . 1.390(4) yes
O2 C14 . 1.340(4) yes
O2 C11 . 1.374(4) yes
N1 C1 . 1.301(4) yes
N1 C6 . 1.375(4) ?
N2 C9 . 1.139(4) ?
N3 C14 . 1.324(4) yes
N3 C17 . 1.440(5) ?
N3 C15 . 1.501(5) ?
C1 C8 . 1.411(5) yes
C2 C7 . 1.351(5) ?
C2 C3 . 1.377(5) ?
C3 C4 . 1.362(5) ?
C4 C5 . 1.376(6) ?
C5 C6 . 1.383(5) ?
C6 C7 . 1.363(5) ?
C8 C10 . 1.370(5) yes
C8 C9 . 1.407(5) yes
C10 C11 . 1.371(5) yes
C11 C12 . 1.377(5) yes
C12 C13 . 1.369(5) yes
C13 C14 . 1.372(5) yes
C15 C16 . 1.408(6) ?
C17 C18 . 1.467(6) ?

loop_
_geom_torsion_atom_site_label_1
_geom_torsion_atom_site_label_2
_geom_torsion_atom_site_label_3
_geom_torsion_atom_site_label_4
_geom_torsion
_geom_torsion_publ_flag
C6 N1 C1 O1 -0.3(4) ?
C6 N1 C1 C8 -179.8(3) ?
C7 O1 C1 N1 0.4(4) ?
C7 O1 C1 C8 179.8(3) ?
C7 C2 C3 C4 0.4(6) ?
C2 C3 C4 C5 0.3(6) ?
C3 C4 C5 C6 -0.6(6) ?
C1 N1 C6 C7 0.2(4) ?
C1 N1 C6 C5 -179.1(4) ?
C4 C5 C6 C7 0.4(5) ?
C4 C5 C6 N1 179.6(4) ?
C3 C2 C7 C6 -0.6(6) ?
C3 C2 C7 O1 -179.5(4) ?
N1 C6 C7 C2 -179.1(3) ?
C5 C6 C7 C2 0.3(5) ?
N1 C6 C7 O1 0.0(4) ?
C5 C6 C7 O1 179.4(3) ?
C1 O1 C7 C2 178.8(4) ?
C1 O1 C7 C6 -0.2(4) ?
N1 C1 C8 C10 175.7(3) yes
O1 C1 C8 C10 -3.7(5) ?
N1 C1 C8 C9 -3.1(5) yes
O1 C1 C8 C9 177.4(3) ?
C10 C8 C9 N2 -166.(9) ?
C1 C8 C9 N2 13.(9) ?
C9 C8 C10 C11 -0.4(6) ?
C1 C8 C10 C11 -179.2(4) yes
C8 C10 C11 O2 -3.9(6) yes
C8 C10 C11 C12 175.0(4) ?
C14 O2 C11 C10 179.5(3) ?
C14 O2 C11 C12 0.4(4) ?
C10 C11 C12 C13 -178.5(4) ?
O2 C11 C12 C13 0.4(5) ?
C11 C12 C13 C14 -1.0(5) ?
C17 N3 C14 O2 3.8(5) ?
C15 N3 C14 O2 -176.6(3) yes
C17 N3 C14 C13 -176.5(4) ?
C15 N3 C14 C13 3.1(7) ?
C11 O2 C14 N3 178.7(3) ?
C11 O2 C14 C13 -1.1(4) ?
C12 C13 C14 N3 -178.4(4) ?
C12 C13 C14 O2 1.3(5) ?
C14 N3 C15 C16 -100.4(5) ?
C17 N3 C15 C16 79.2(6) ?
C14 N3 C17 C18 76.9(5) ?
C15 N3 C17 C18 -102.7(4) ?

loop_
_cod_related_entry_id
_cod_related_entry_database
_cod_related_entry_code
1 ChemSpider 30652181
